data_1508791
loop_
_publ_author_name
'Das, Jayanta'
'Koswatta, Panduka B.'
'Jones, J. Daniel'
'Yousufuddin, Muhammed'
'Lovely, Carl J.'

_publ_section_title
;
 Total syntheses of kealiinines a-C.
;
_journal_issue 24
_journal_name_full 'Organic letters'
_journal_page_first 6210
_journal_page_last 6213
_journal_paper_doi 10.1021/ol302958e
_journal_volume 14
_journal_year 2012
_chemical_formula_sum 'C20 H18 N2 O3'
_chemical_formula_weight 334.36
_chemical_name_systematic
; 
 ? 
;
_space_group_IT_number 14
_symmetry_cell_setting monoclinic
_symmetry_space_group_name_Hall '-P 2ybc'
_symmetry_space_group_name_H-M 'P 1 21/c 1'
_atom_sites_solution_hydrogens geom
_atom_sites_solution_primary direct
_atom_sites_solution_secondary difmap
_audit_creation_method SHELXL-97
_cell_angle_alpha 90.00
_cell_angle_beta 112.944(11)
_cell_angle_gamma 90.00
_cell_formula_units_Z 4
_cell_length_a 8.336(2)
_cell_length_b 13.411(4)
_cell_length_c 15.707(4)
_cell_measurement_reflns_used 3270
_cell_measurement_temperature 293(2)
_cell_measurement_theta_max 23.77
_cell_measurement_theta_min 2.65
_cell_volume 1617.0(8)
_computing_cell_refinement 'Bruker SAINT'
_computing_data_collection 'Bruker SMART'
_computing_data_reduction 'Bruker SAINT'
_computing_molecular_graphics 'Bruker SHELXTL'
_computing_publication_material 'Bruker SHELXTL'
_computing_structure_refinement 'SHELXL-97 (Sheldrick, 2008)'
_computing_structure_solution 'SHELXS-97 (Sheldrick, 2008)'
_diffrn_ambient_temperature 293(2)
_diffrn_measured_fraction_theta_full 0.993
_diffrn_measured_fraction_theta_max 0.993
_diffrn_measurement_device_type 'Bruker SMART APEX CCD'
_diffrn_measurement_method '\f and \w scans'
_diffrn_radiation_monochromator graphite
_diffrn_radiation_source 'fine-focus sealed tube'
_diffrn_radiation_type MoK\a
_diffrn_radiation_wavelength 0.71073
_diffrn_reflns_av_R_equivalents 0.0330
_diffrn_reflns_av_sigmaI/netI 0.0316
_diffrn_reflns_limit_h_max 11
_diffrn_reflns_limit_h_min -11
_diffrn_reflns_limit_k_max 17
_diffrn_reflns_limit_k_min -17
_diffrn_reflns_limit_l_max 21
_diffrn_reflns_limit_l_min -20
_diffrn_reflns_number 15780
_diffrn_reflns_theta_full 28.43
_diffrn_reflns_theta_max 28.43
_diffrn_reflns_theta_min 2.07
_exptl_absorpt_coefficient_mu 0.093
_exptl_absorpt_correction_T_max 0.745
_exptl_absorpt_correction_T_min 0.631
_exptl_absorpt_correction_type multi-scan
_exptl_absorpt_process_details SADABS
_exptl_crystal_colour brown
_exptl_crystal_density_diffrn 1.373
_exptl_crystal_density_method 'not measured'
_exptl_crystal_description prism
_exptl_crystal_F_000 704
_exptl_crystal_size_max 0.35
_exptl_crystal_size_mid 0.20
_exptl_crystal_size_min 0.15
_refine_diff_density_max 0.251
_refine_diff_density_min -0.210
_refine_diff_density_rms 0.047
_refine_ls_extinction_method none
_refine_ls_goodness_of_fit_ref 1.013
_refine_ls_hydrogen_treatment constr
_refine_ls_matrix_type full
_refine_ls_number_parameters 229
_refine_ls_number_reflns 4036
_refine_ls_number_restraints 0
_refine_ls_restrained_S_all 1.013
_refine_ls_R_factor_all 0.0730
_refine_ls_R_factor_gt 0.0496
_refine_ls_shift/su_max 0.001
_refine_ls_shift/su_mean 0.000
_refine_ls_structure_factor_coef Fsqd
_refine_ls_weighting_details 'calc w=1/[\s^2^(Fo^2^)+(0.0613P)^2^+0.2848P] where P=(Fo^2^+2Fc^2^)/3'
_refine_ls_weighting_scheme calc
_refine_ls_wR_factor_gt 0.1193
_refine_ls_wR_factor_ref 0.1326
_reflns_number_gt 2767
_reflns_number_total 4036
_reflns_threshold_expression >2sigma(I)
_cod_data_source_file ol302958e_si_002.cif
_cod_data_source_block jay2m
_cod_depositor_comments
;
The following automatic conversions were performed:

'_symmetry_cell_setting' value 'Monoclinic' changed to 'monoclinic'
according to /home/saulius/struct/CIF-dictionaries/cif_core.dic
dictionary named 'cif_core.dic' version 2.4.2 from 2011-04-26.

Automatic conversion script
Id: cif_fix_values 1891 2012-01-12 08:04:46Z andrius 
;
_cod_original_cell_volume 1617.0(7)
_cod_original_sg_symbol_H-M P2(1)/c
_cod_database_code 1508791

loop_
_symmetry_equiv_pos_as_xyz
'x, y, z'
'-x, y+1/2, -z+1/2'
'-x, -y, -z'
'x, -y-1/2, z-1/2'

loop_
_atom_site_label
_atom_site_type_symbol
_atom_site_fract_x
_atom_site_fract_y
_atom_site_fract_z
_atom_site_U_iso_or_equiv
_atom_site_adp_type
_atom_site_occupancy
_atom_site_symmetry_multiplicity
_atom_site_calc_flag
_atom_site_refinement_flags
O1 O 0.31745(16) 0.90630(8) 0.66398(8) 0.0557(3) Uani 1 1 d .
H1 H 0.2898 0.8478 0.6511 0.084 Uiso 1 1 d R
O2 O 0.33457(17) 1.09515(8) 0.70553(8) 0.0571(3) Uani 1 1 d .
O3 O 0.26084(16) 0.39807(8) 0.88875(8) 0.0552(3) Uani 1 1 d .
N1 N 0.21664(18) 0.79522(10) 1.10334(8) 0.0485(3) Uani 1 1 d .
N2 N 0.20469(18) 0.95949(9) 1.12807(8) 0.0475(3) Uani 1 1 d .
C1 C 0.1962(2) 0.86526(12) 1.15634(11) 0.0514(4) Uani 1 1 d .
H1A H 0.1772 0.8511 1.2096 0.062 Uiso 1 1 calc R
C2 C 0.2388(2) 0.84811(11) 1.03113(10) 0.0415(3) Uani 1 1 d .
C3 C 0.26238(19) 0.81274(10) 0.95334(10) 0.0398(3) Uani 1 1 d .
C4 C 0.28177(19) 0.88570(11) 0.89200(10) 0.0398(3) Uani 1 1 d .
C5 C 0.2960(2) 0.85944(11) 0.80710(10) 0.0431(3) Uani 1 1 d .
H5 H 0.2956 0.7923 0.7924 0.052 Uiso 1 1 calc R
C6 C 0.3100(2) 0.92847(11) 0.74677(10) 0.0435(4) Uani 1 1 d .
C7 C 0.3164(2) 1.03177(11) 0.76944(11) 0.0445(4) Uani 1 1 d .
C8 C 0.3022(2) 1.06018(11) 0.84901(11) 0.0469(4) Uani 1 1 d .
H8 H 0.3066 1.1278 0.8631 0.056 Uiso 1 1 calc R
C9 C 0.2810(2) 0.99001(11) 0.91185(10) 0.0434(3) Uani 1 1 d .
C10 C 0.2559(2) 1.02260(12) 0.99057(10) 0.0465(4) Uani 1 1 d .
H10 H 0.2547 1.0901 1.0038 0.056 Uiso 1 1 calc R
C11 C 0.2334(2) 0.95117(11) 1.04726(10) 0.0431(3) Uani 1 1 d .
C12 C 0.3300(3) 1.19887(12) 0.72335(13) 0.0621(5) Uani 1 1 d .
H12A H 0.4241 1.2152 0.7806 0.093 Uiso 1 1 calc R
H12B H 0.2211 1.2151 0.7275 0.093 Uiso 1 1 calc R
H12C H 0.3418 1.2363 0.6740 0.093 Uiso 1 1 calc R
C13 C 0.1879(3) 1.05165(12) 1.17215(12) 0.0583(5) Uani 1 1 d .
H13A H 0.1311 1.0385 1.2137 0.087 Uiso 1 1 calc R
H13B H 0.1201 1.0984 1.1258 0.087 Uiso 1 1 calc R
H13C H 0.3015 1.0790 1.2061 0.087 Uiso 1 1 calc R
C14 C 0.25955(19) 0.70410(10) 0.93476(9) 0.0391(3) Uani 1 1 d .
C15 C 0.1197(2) 0.64604(11) 0.93196(11) 0.0459(4) Uani 1 1 d .
H15 H 0.0274 0.6765 0.9410 0.055 Uiso 1 1 calc R
C16 C 0.1132(2) 0.54402(12) 0.91612(11) 0.0474(4) Uani 1 1 d .
H16 H 0.0177 0.5068 0.9143 0.057 Uiso 1 1 calc R
C17 C 0.2508(2) 0.49842(11) 0.90306(10) 0.0433(4) Uani 1 1 d .
C18 C 0.3914(2) 0.55498(11) 0.90407(10) 0.0453(4) Uani 1 1 d .
H18 H 0.4827 0.5247 0.8939 0.054 Uiso 1 1 calc R
C19 C 0.3948(2) 0.65569(11) 0.92017(10) 0.0432(3) Uani 1 1 d .
H19 H 0.4900 0.6927 0.9214 0.052 Uiso 1 1 calc R
C20 C 0.1382(3) 0.33604(13) 0.90358(18) 0.0768(6) Uani 1 1 d .
H20A H 0.0238 0.3509 0.8587 0.115 Uiso 1 1 calc R
H20B H 0.1413 0.3473 0.9646 0.115 Uiso 1 1 calc R
H20C H 0.1657 0.2675 0.8976 0.115 Uiso 1 1 calc R

loop_
_atom_site_aniso_label
_atom_site_aniso_U_11
_atom_site_aniso_U_22
_atom_site_aniso_U_33
_atom_site_aniso_U_23
_atom_site_aniso_U_13
_atom_site_aniso_U_12
O1 0.0874(9) 0.0436(6) 0.0495(7) -0.0012(5) 0.0414(6) -0.0038(6)
O2 0.0850(9) 0.0394(6) 0.0626(7) 0.0070(5) 0.0458(7) 0.0002(6)
O3 0.0762(8) 0.0363(6) 0.0623(7) -0.0016(5) 0.0369(6) 0.0009(5)
N1 0.0711(9) 0.0409(7) 0.0379(7) 0.0008(5) 0.0259(6) 0.0017(6)
N2 0.0670(9) 0.0422(7) 0.0355(6) -0.0027(5) 0.0224(6) 0.0043(6)
C1 0.0740(11) 0.0461(9) 0.0381(8) 0.0015(7) 0.0262(8) 0.0020(8)
C2 0.0511(8) 0.0373(8) 0.0352(7) 0.0012(6) 0.0157(6) 0.0004(6)
C3 0.0475(8) 0.0367(7) 0.0352(7) -0.0003(6) 0.0162(6) 0.0005(6)
C4 0.0474(8) 0.0367(8) 0.0365(7) -0.0005(6) 0.0176(6) 0.0003(6)
C5 0.0557(9) 0.0352(8) 0.0409(8) -0.0004(6) 0.0215(7) 0.0011(6)
C6 0.0528(9) 0.0419(8) 0.0405(8) 0.0003(6) 0.0233(7) 0.0010(7)
C7 0.0544(9) 0.0381(8) 0.0470(9) 0.0058(6) 0.0262(7) 0.0005(6)
C8 0.0618(10) 0.0335(7) 0.0500(9) -0.0013(7) 0.0266(8) -0.0004(7)
C9 0.0512(9) 0.0377(8) 0.0414(8) -0.0003(6) 0.0182(7) 0.0000(6)
C10 0.0637(10) 0.0349(8) 0.0427(8) -0.0035(6) 0.0227(7) 0.0016(7)
C11 0.0538(9) 0.0408(8) 0.0341(7) -0.0034(6) 0.0165(7) 0.0020(7)
C12 0.0864(13) 0.0405(9) 0.0736(12) 0.0079(8) 0.0466(11) -0.0015(9)
C13 0.0834(13) 0.0472(10) 0.0471(9) -0.0090(7) 0.0283(9) 0.0053(9)
C14 0.0500(8) 0.0376(7) 0.0311(7) 0.0003(6) 0.0173(6) 0.0009(6)
C15 0.0515(9) 0.0450(9) 0.0461(8) -0.0038(7) 0.0245(7) 0.0019(7)
C16 0.0535(9) 0.0449(9) 0.0481(9) -0.0045(7) 0.0243(7) -0.0078(7)
C17 0.0604(10) 0.0365(8) 0.0345(7) 0.0001(6) 0.0203(7) 0.0013(7)
C18 0.0545(9) 0.0433(8) 0.0442(8) 0.0067(7) 0.0257(7) 0.0089(7)
C19 0.0484(8) 0.0418(8) 0.0421(8) 0.0054(6) 0.0206(7) 0.0005(6)
C20 0.0893(15) 0.0387(10) 0.1153(18) 0.0012(10) 0.0539(14) -0.0052(9)

loop_
_atom_type_symbol
_atom_type_description
_atom_type_scat_dispersion_real
_atom_type_scat_dispersion_imag
_atom_type_scat_source
C C 0.0033 0.0016 'International Tables Vol C Tables 4.2.6.8 and 6.1.1.4'
H H 0.0000 0.0000 'International Tables Vol C Tables 4.2.6.8 and 6.1.1.4'
N N 0.0061 0.0033 'International Tables Vol C Tables 4.2.6.8 and 6.1.1.4'
O O 0.0106 0.0060 'International Tables Vol C Tables 4.2.6.8 and 6.1.1.4'

loop_
_geom_angle_atom_site_label_1
_geom_angle_atom_site_label_2
_geom_angle_atom_site_label_3
_geom_angle
C6 O1 H1 109.4
C7 O2 C12 116.36(12)
C17 O3 C20 117.26(13)
C1 N1 C2 103.94(13)
C1 N2 C11 106.02(12)
C1 N2 C13 127.85(13)
C11 N2 C13 126.13(13)
N1 C1 N2 115.20(14)
N1 C1 H1A 122.4
N2 C1 H1A 122.4
C3 C2 C11 121.10(13)
C3 C2 N1 129.90(14)
C11 C2 N1 109.00(12)
C2 C3 C4 116.78(13)
C2 C3 C14 120.63(13)
C4 C3 C14 122.55(12)
C3 C4 C5 122.29(13)
C3 C4 C9 120.74(13)
C5 C4 C9 116.92(13)
C6 C5 C4 122.88(14)
C6 C5 H5 118.6
C4 C5 H5 118.6
C5 C6 O1 124.43(14)
C5 C6 C7 119.45(14)
O1 C6 C7 116.12(13)
C8 C7 O2 125.21(14)
C8 C7 C6 119.68(13)
O2 C7 C6 115.11(13)
C7 C8 C9 122.18(14)
C7 C8 H8 118.9
C9 C8 H8 118.9
C10 C9 C8 120.46(14)
C10 C9 C4 120.74(14)
C8 C9 C4 118.79(13)
C11 C10 C9 117.42(14)
C11 C10 H10 121.3
C9 C10 H10 121.3
C10 C11 N2 130.99(14)
C10 C11 C2 123.18(14)
N2 C11 C2 105.83(12)
O2 C12 H12A 109.5
O2 C12 H12B 109.5
H12A C12 H12B 109.5
O2 C12 H12C 109.5
H12A C12 H12C 109.5
H12B C12 H12C 109.5
N2 C13 H13A 109.5
N2 C13 H13B 109.5
H13A C13 H13B 109.5
N2 C13 H13C 109.5
H13A C13 H13C 109.5
H13B C13 H13C 109.5
C15 C14 C19 117.14(14)
C15 C14 C3 120.37(13)
C19 C14 C3 122.49(13)
C14 C15 C16 122.18(14)
C14 C15 H15 118.9
C16 C15 H15 118.9
C17 C16 C15 119.02(14)
C17 C16 H16 120.5
C15 C16 H16 120.5
O3 C17 C16 124.39(14)
O3 C17 C18 115.55(13)
C16 C17 C18 120.06(14)
C19 C18 C17 119.69(14)
C19 C18 H18 120.2
C17 C18 H18 120.2
C18 C19 C14 121.89(14)
C18 C19 H19 119.1
C14 C19 H19 119.1
O3 C20 H20A 109.5
O3 C20 H20B 109.5
H20A C20 H20B 109.5
O3 C20 H20C 109.5
H20A C20 H20C 109.5
H20B C20 H20C 109.5

loop_
_geom_bond_atom_site_label_1
_geom_bond_atom_site_label_2
_geom_bond_distance
O1 C6 1.3589(18)
O1 H1 0.8200
O2 C7 1.3682(17)
O2 C12 1.422(2)
O3 C17 1.3724(19)
O3 C20 1.406(2)
N1 C1 1.309(2)
N1 C2 1.4096(19)
N2 C1 1.350(2)
N2 C11 1.3850(19)
N2 C13 1.4498(19)
C1 H1A 0.9300
C2 C3 1.394(2)
C2 C11 1.409(2)
C3 C4 1.426(2)
C3 C14 1.484(2)
C4 C5 1.428(2)
C4 C9 1.434(2)
C5 C6 1.362(2)
C5 H5 0.9300
C6 C7 1.426(2)
C7 C8 1.355(2)
C8 C9 1.424(2)
C8 H8 0.9300
C9 C10 1.402(2)
C10 C11 1.370(2)
C10 H10 0.9300
C12 H12A 0.9600
C12 H12B 0.9600
C12 H12C 0.9600
C13 H13A 0.9600
C13 H13B 0.9600
C13 H13C 0.9600
C14 C15 1.388(2)
C14 C19 1.395(2)
C15 C16 1.388(2)
C15 H15 0.9300
C16 C17 1.384(2)
C16 H16 0.9300
C17 C18 1.391(2)
C18 C19 1.372(2)
C18 H18 0.9300
C19 H19 0.9300
C20 H20A 0.9600
C20 H20B 0.9600
C20 H20C 0.9600

loop_
_geom_torsion_atom_site_label_1
_geom_torsion_atom_site_label_2
_geom_torsion_atom_site_label_3
_geom_torsion_atom_site_label_4
_geom_torsion
C2 N1 C1 N2 -0.9(2)
C11 N2 C1 N1 0.2(2)
C13 N2 C1 N1 -179.70(16)
C1 N1 C2 C3 -178.55(16)
C1 N1 C2 C11 1.22(18)
C11 C2 C3 C4 0.4(2)
N1 C2 C3 C4 -179.84(15)
C11 C2 C3 C14 -177.12(13)
N1 C2 C3 C14 2.6(2)
C2 C3 C4 C5 -176.04(14)
C14 C3 C4 C5 1.4(2)
C2 C3 C4 C9 1.5(2)
C14 C3 C4 C9 178.97(13)
C3 C4 C5 C6 178.24(15)
C9 C4 C5 C6 0.6(2)
C4 C5 C6 O1 -177.55(14)
C4 C5 C6 C7 2.0(2)
C12 O2 C7 C8 -3.0(2)
C12 O2 C7 C6 176.06(15)
C5 C6 C7 C8 -2.3(2)
O1 C6 C7 C8 177.24(15)
C5 C6 C7 O2 178.54(14)
O1 C6 C7 O2 -1.9(2)
O2 C7 C8 C9 179.04(15)
C6 C7 C8 C9 0.0(2)
C7 C8 C9 C10 -176.01(15)
C7 C8 C9 C4 2.6(2)
C3 C4 C9 C10 -1.9(2)
C5 C4 C9 C10 175.76(14)
C3 C4 C9 C8 179.46(14)
C5 C4 C9 C8 -2.9(2)
C8 C9 C10 C11 178.93(15)
C4 C9 C10 C11 0.3(2)
C9 C10 C11 N2 -179.27(16)
C9 C10 C11 C2 1.6(2)
C1 N2 C11 C10 -178.60(17)
C13 N2 C11 C10 1.3(3)
C1 N2 C11 C2 0.60(17)
C13 N2 C11 C2 -179.51(15)
C3 C2 C11 C10 -2.1(2)
N1 C2 C11 C10 178.14(15)
C3 C2 C11 N2 178.66(14)
N1 C2 C11 N2 -1.14(17)
C2 C3 C14 C15 53.4(2)
C4 C3 C14 C15 -123.98(16)
C2 C3 C14 C19 -126.10(16)
C4 C3 C14 C19 56.5(2)
C19 C14 C15 C16 0.5(2)
C3 C14 C15 C16 -179.06(14)
C14 C15 C16 C17 0.3(2)
C20 O3 C17 C16 -11.0(2)
C20 O3 C17 C18 168.89(16)
C15 C16 C17 O3 178.63(14)
C15 C16 C17 C18 -1.3(2)
O3 C17 C18 C19 -178.42(13)
C16 C17 C18 C19 1.5(2)
C17 C18 C19 C14 -0.7(2)
C15 C14 C19 C18 -0.3(2)
C3 C14 C19 C18 179.26(13)

loop_
_cod_related_entry_id
_cod_related_entry_database
_cod_related_entry_code
1 ChemSpider 30652075
